data_2229224
loop_
_publ_author_name
'Li, Hongqi'
'Cai, Li'
'Chen, Dongling'
'Li, Jinxing'
'Chen, Yijun'

_publ_section_title
;
 1,2-Bis(2-methoxy-6-formylphenoxy)ethane
;
_journal_coeditor_code SJ5080
_journal_issue 2
_journal_name_full 'Acta Crystallographica Section E'
_journal_page_first o306
_journal_paper_doi 10.1107/S1600536810054085
_journal_volume 67
_journal_year 2011
_chemical_formula_iupac 'C18 H18 O6'
_chemical_formula_moiety 'C18 H18 O6'
_chemical_formula_sum 'C18 H18 O6'
_chemical_formula_weight 330.32
_chemical_melting_point_gt 391
_chemical_melting_point_lt 393
_chemical_name_common 1,2-Bis(2-methoxy-6-formylphenoxy)ethane
_chemical_name_systematic
;
3,3'-Dimethoxy-2,2'-(ethane-1,2-diyldioxy)dibenzaldehyde
;
_space_group_IT_number 14
_symmetry_cell_setting monoclinic
_symmetry_space_group_name_Hall '-P 2yn'
_symmetry_space_group_name_H-M 'P 1 21/n 1'
_atom_sites_solution_hydrogens geom
_atom_sites_solution_primary direct
_atom_sites_solution_secondary difmap
_cell_angle_alpha 90.00
_cell_angle_beta 96.817(7)
_cell_angle_gamma 90.00
_cell_formula_units_Z 4
_cell_length_a 4.161(3)
_cell_length_b 30.155(18)
_cell_length_c 12.934(8)
_cell_measurement_reflns_used 1432
_cell_measurement_temperature 296(2)
_cell_measurement_theta_max 19.00
_cell_measurement_theta_min 2.57
_cell_volume 1611.4(18)
_computing_cell_refinement 'SAINT-Plus (Bruker, 2004)'
_computing_data_collection 'APEX2 (Bruker, 2004)'
_computing_data_reduction 'SAINT-Plus (Bruker, 2004)'
_computing_molecular_graphics 'SHELXTL (Sheldrick, 2008)'
_computing_publication_material 'SHELXTL (Sheldrick, 2008)'
_computing_structure_refinement 'SHELXL97 (Sheldrick, 2008)'
_computing_structure_solution 'SHELXS97 (Sheldrick, 2008)'
_diffrn_ambient_temperature 296(2)
_diffrn_measured_fraction_theta_full 0.999
_diffrn_measured_fraction_theta_max 0.999
_diffrn_measurement_device_type 'Bruker APEXII CCD'
_diffrn_measurement_method '\f and \w scans'
_diffrn_radiation_monochromator graphite
_diffrn_radiation_source 'fine-focus sealed tube'
_diffrn_radiation_type MoK\a
_diffrn_radiation_wavelength 0.71073
_diffrn_reflns_av_R_equivalents 0.0962
_diffrn_reflns_av_sigmaI/netI 0.0738
_diffrn_reflns_limit_h_max 4
_diffrn_reflns_limit_h_min -4
_diffrn_reflns_limit_k_max 35
_diffrn_reflns_limit_k_min -35
_diffrn_reflns_limit_l_max 15
_diffrn_reflns_limit_l_min -15
_diffrn_reflns_number 14774
_diffrn_reflns_theta_full 24.99
_diffrn_reflns_theta_max 24.99
_diffrn_reflns_theta_min 2.57
_diffrn_standards_number 0
_exptl_absorpt_coefficient_mu 0.103
_exptl_absorpt_correction_T_max 0.9918
_exptl_absorpt_correction_T_min 0.9878
_exptl_absorpt_correction_type multi-scan
_exptl_absorpt_process_details '(SADABS; Sheldrick, 2004)'
_exptl_crystal_colour colorless
_exptl_crystal_density_diffrn 1.361
_exptl_crystal_density_method 'not measured'
_exptl_crystal_description block
_exptl_crystal_F_000 696
_exptl_crystal_size_max 0.12
_exptl_crystal_size_mid 0.10
_exptl_crystal_size_min 0.08
_refine_diff_density_max 0.175
_refine_diff_density_min -0.181
_refine_ls_extinction_coef 0.0130(19)
_refine_ls_extinction_expression Fc^*^=kFc[1+0.001xFc^2^\l^3^/sin(2\q)]^-1/4^
_refine_ls_extinction_method SHELXL
_refine_ls_goodness_of_fit_ref 0.996
_refine_ls_hydrogen_treatment noref
_refine_ls_matrix_type full
_refine_ls_number_parameters 220
_refine_ls_number_reflns 2815
_refine_ls_number_restraints 0
_refine_ls_restrained_S_all 0.996
_refine_ls_R_factor_all 0.1274
_refine_ls_R_factor_gt 0.0598
_refine_ls_shift/su_max 0.001
_refine_ls_shift/su_mean <0.001
_refine_ls_structure_factor_coef Fsqd
_refine_ls_weighting_details 'calc w=1/[\s^2^(Fo^2^)+(0.0590P)^2^] where P=(Fo^2^+2Fc^2^)/3'
_refine_ls_weighting_scheme calc
_refine_ls_wR_factor_gt 0.1164
_refine_ls_wR_factor_ref 0.1406
_reflns_number_gt 1519
_reflns_number_total 2815
_reflns_threshold_expression I>2\s(I)
_cod_data_source_file sj5080.cif
_cod_data_source_block I
_cod_original_cell_volume 1611.6(17)
_cod_original_sg_symbol_H-M 'P 21/n'
_cod_database_code 2229224

loop_
_symmetry_equiv_pos_as_xyz
'x, y, z'
'-x+1/2, y+1/2, -z+1/2'
'-x, -y, -z'
'x-1/2, -y-1/2, z-1/2'

loop_
_atom_site_type_symbol
_atom_site_label
_atom_site_fract_x
_atom_site_fract_y
_atom_site_fract_z
_atom_site_U_iso_or_equiv
_atom_site_adp_type
_atom_site_calc_flag
_atom_site_refinement_flags
_atom_site_occupancy
_atom_site_disorder_assembly
_atom_site_disorder_group
C C1 0.3389(9) 0.03026(11) 0.5936(2) 0.0647(10) Uani d . 1 . .
H H1A 0.5683 0.0344 0.5956 0.097 Uiso calc R 1 . .
H H1B 0.2895 -0.0008 0.5895 0.097 Uiso calc R 1 . .
H H1C 0.2676 0.0424 0.6556 0.097 Uiso calc R 1 . .
C C2 0.2236(7) 0.09709(10) 0.4969(2) 0.0448(8) Uani d . 1 . .
C C3 0.4057(8) 0.12260(11) 0.5701(2) 0.0554(9) Uani d . 1 . .
H H3 0.5160 0.1092 0.6286 0.066 Uiso calc R 1 . .
C C4 0.4264(8) 0.16785(12) 0.5577(3) 0.0622(10) Uani d . 1 . .
H H4 0.5543 0.1845 0.6071 0.075 Uiso calc R 1 . .
C C5 0.2608(8) 0.18851(11) 0.4733(3) 0.0547(9) Uani d . 1 . .
H H5 0.2717 0.2192 0.4666 0.066 Uiso calc R 1 . .
C C6 0.0754(7) 0.16342(10) 0.3975(2) 0.0453(8) Uani d . 1 . .
C C7 0.0586(7) 0.11786(10) 0.4081(2) 0.0420(8) Uani d . 1 . .
C C8 -0.1070(8) 0.18701(12) 0.3090(3) 0.0612(10) Uani d . 1 . .
H H8 -0.2209 0.1703 0.2564 0.073 Uiso calc R 1 . .
C C9 0.0325(8) 0.06410(9) 0.2724(2) 0.0461(8) Uani d . 1 . .
H H9A -0.1130 0.0407 0.2449 0.055 Uiso calc R 1 . .
H H9B 0.2118 0.0504 0.3156 0.055 Uiso calc R 1 . .
C C10 0.1595(7) 0.08728(10) 0.1841(2) 0.0438(8) Uani d . 1 . .
H H10A 0.2860 0.1129 0.2094 0.053 Uiso calc R 1 . .
H H10B 0.2979 0.0675 0.1501 0.053 Uiso calc R 1 . .
C C11 -0.0342(7) 0.11450(10) 0.0157(2) 0.0440(8) Uani d . 1 . .
C C12 0.1182(8) 0.15543(11) 0.0050(3) 0.0532(9) Uani d . 1 . .
C C13 0.1759(9) 0.16920(13) -0.0933(3) 0.0714(11) Uani d . 1 . .
H H13 0.2742 0.1965 -0.1016 0.086 Uiso calc R 1 . .
C C14 0.0882(11) 0.14262(16) -0.1793(3) 0.0814(13) Uani d . 1 . .
H H14 0.1269 0.1523 -0.2450 0.098 Uiso calc R 1 . .
C C15 -0.0523(10) 0.10304(14) -0.1689(3) 0.0747(12) Uani d . 1 . .
H H15 -0.1064 0.0854 -0.2274 0.090 Uiso calc R 1 . .
C C16 -0.1190(8) 0.08786(11) -0.0705(2) 0.0526(9) Uani d . 1 . .
C C17 -0.2777(9) 0.04495(12) -0.0610(3) 0.0703(11) Uani d . 1 . .
H H17 -0.3183 0.0360 0.0050 0.084 Uiso calc R 1 . .
C C18 0.3642(9) 0.21970(10) 0.0892(3) 0.0809(12) Uani d . 1 . .
H H18A 0.5724 0.2134 0.0677 0.121 Uiso calc R 1 . .
H H18B 0.3920 0.2335 0.1565 0.121 Uiso calc R 1 . .
H H18C 0.2469 0.2393 0.0398 0.121 Uiso calc R 1 . .
O O1 -0.1379(5) 0.09317(6) 0.33650(14) 0.0448(6) Uani d . 1 . .
O O2 -0.1126(5) 0.10109(6) 0.11105(14) 0.0446(6) Uani d . 1 . .
O O3 0.1872(6) 0.17924(7) 0.09468(19) 0.0640(7) Uani d . 1 . .
O O4 0.1771(5) 0.05236(7) 0.50439(15) 0.0560(6) Uani d . 1 . .
O O5 -0.1154(7) 0.22701(8) 0.30153(19) 0.0849(9) Uani d . 1 . .
O O6 -0.3593(8) 0.02042(9) -0.1333(2) 0.1053(11) Uani d . 1 . .

loop_
_atom_site_aniso_label
_atom_site_aniso_U_11
_atom_site_aniso_U_22
_atom_site_aniso_U_33
_atom_site_aniso_U_12
_atom_site_aniso_U_13
_atom_site_aniso_U_23
C1 0.080(3) 0.067(2) 0.045(2) 0.001(2) -0.0003(19) 0.0127(18)
C2 0.052(2) 0.045(2) 0.0370(18) -0.0069(17) 0.0063(15) -0.0016(16)
C3 0.059(2) 0.066(2) 0.039(2) -0.0036(19) -0.0018(17) -0.0019(18)
C4 0.069(3) 0.067(3) 0.050(2) -0.018(2) 0.0009(19) -0.0127(19)
C5 0.060(2) 0.047(2) 0.058(2) -0.0068(17) 0.0130(19) -0.0113(18)
C6 0.050(2) 0.044(2) 0.043(2) 0.0017(16) 0.0124(16) -0.0041(16)
C7 0.0433(19) 0.050(2) 0.0340(18) -0.0050(16) 0.0084(15) -0.0083(16)
C8 0.068(2) 0.061(3) 0.056(2) 0.013(2) 0.0077(19) -0.0067(19)
C9 0.061(2) 0.0381(18) 0.0395(18) 0.0023(16) 0.0051(16) 0.0010(14)
C10 0.0451(19) 0.0461(19) 0.0399(18) 0.0039(15) 0.0038(15) 0.0001(15)
C11 0.0456(19) 0.049(2) 0.0382(19) 0.0093(16) 0.0081(15) 0.0059(16)
C12 0.053(2) 0.055(2) 0.053(2) 0.0084(18) 0.0105(18) 0.0120(18)
C13 0.070(3) 0.072(3) 0.076(3) 0.010(2) 0.024(2) 0.032(2)
C14 0.093(3) 0.108(4) 0.046(3) 0.025(3) 0.023(2) 0.027(3)
C15 0.088(3) 0.094(3) 0.042(2) 0.026(3) 0.006(2) 0.001(2)
C16 0.057(2) 0.061(2) 0.0390(19) 0.0138(18) 0.0035(16) 0.0029(18)
C17 0.082(3) 0.062(3) 0.064(3) 0.008(2) -0.002(2) -0.014(2)
C18 0.069(3) 0.046(2) 0.123(3) -0.009(2) -0.006(2) 0.024(2)
O1 0.0467(13) 0.0490(13) 0.0387(12) -0.0020(11) 0.0051(10) -0.0055(10)
O2 0.0433(12) 0.0535(14) 0.0371(12) 0.0007(10) 0.0055(10) 0.0064(10)
O3 0.0704(16) 0.0468(14) 0.0756(18) -0.0126(12) 0.0120(13) 0.0075(13)
O4 0.0708(16) 0.0526(15) 0.0419(13) -0.0078(12) -0.0044(11) 0.0059(10)
O5 0.122(2) 0.0432(16) 0.086(2) 0.0179(15) -0.0016(16) -0.0016(13)
O6 0.138(3) 0.083(2) 0.089(2) 0.0013(18) -0.012(2) -0.0349(17)

loop_
_atom_type_symbol
_atom_type_description
_atom_type_scat_dispersion_real
_atom_type_scat_dispersion_imag
_atom_type_scat_source
C C 0.0033 0.0016 'International Tables Vol C Tables 4.2.6.8 and 6.1.1.4'
H H 0.0000 0.0000 'International Tables Vol C Tables 4.2.6.8 and 6.1.1.4'
O O 0.0106 0.0060 'International Tables Vol C Tables 4.2.6.8 and 6.1.1.4'

loop_
_geom_angle_atom_site_label_1
_geom_angle_atom_site_label_2
_geom_angle_atom_site_label_3
_geom_angle_site_symmetry_1
_geom_angle_site_symmetry_3
_geom_angle
_geom_angle_publ_flag
O4 C1 H1A . . 109.5 ?
O4 C1 H1B . . 109.5 ?
H1A C1 H1B . . 109.5 ?
O4 C1 H1C . . 109.5 ?
H1A C1 H1C . . 109.5 ?
H1B C1 H1C . . 109.5 ?
O4 C2 C3 . . 125.0(3) ?
O4 C2 C7 . . 115.8(3) ?
C3 C2 C7 . . 119.1(3) ?
C2 C3 C4 . . 120.7(3) ?
C2 C3 H3 . . 119.7 ?
C4 C3 H3 . . 119.7 ?
C5 C4 C3 . . 120.7(3) ?
C5 C4 H4 . . 119.6 ?
C3 C4 H4 . . 119.6 ?
C4 C5 C6 . . 119.8(3) ?
C4 C5 H5 . . 120.1 ?
C6 C5 H5 . . 120.1 ?
C7 C6 C5 . . 120.0(3) ?
C7 C6 C8 . . 121.8(3) ?
C5 C6 C8 . . 118.2(3) ?
O1 C7 C6 . . 120.2(3) ?
O1 C7 C2 . . 119.9(3) ?
C6 C7 C2 . . 119.7(3) ?
O5 C8 C6 . . 123.2(3) ?
O5 C8 H8 . . 118.4 ?
C6 C8 H8 . . 118.4 ?
O1 C9 C10 . . 113.4(2) ?
O1 C9 H9A . . 108.9 ?
C10 C9 H9A . . 108.9 ?
O1 C9 H9B . . 108.9 ?
C10 C9 H9B . . 108.9 ?
H9A C9 H9B . . 107.7 ?
O2 C10 C9 . . 108.3(2) ?
O2 C10 H10A . . 110.0 ?
C9 C10 H10A . . 110.0 ?
O2 C10 H10B . . 110.0 ?
C9 C10 H10B . . 110.0 ?
H10A C10 H10B . . 108.4 ?
O2 C11 C16 . . 119.1(3) ?
O2 C11 C12 . . 120.4(3) ?
C16 C11 C12 . . 120.4(3) ?
O3 C12 C13 . . 125.5(3) ?
O3 C12 C11 . . 115.5(3) ?
C13 C12 C11 . . 119.0(3) ?
C14 C13 C12 . . 120.4(4) ?
C14 C13 H13 . . 119.8 ?
C12 C13 H13 . . 119.8 ?
C15 C14 C13 . . 120.7(4) ?
C15 C14 H14 . . 119.6 ?
C13 C14 H14 . . 119.6 ?
C14 C15 C16 . . 120.9(4) ?
C14 C15 H15 . . 119.6 ?
C16 C15 H15 . . 119.6 ?
C11 C16 C15 . . 118.6(3) ?
C11 C16 C17 . . 121.3(3) ?
C15 C16 C17 . . 120.1(3) ?
O6 C17 C16 . . 124.3(4) ?
O6 C17 H17 . . 117.8 ?
C16 C17 H17 . . 117.8 ?
O3 C18 H18A . . 109.5 ?
O3 C18 H18B . . 109.5 ?
H18A C18 H18B . . 109.5 ?
O3 C18 H18C . . 109.5 ?
H18A C18 H18C . . 109.5 ?
H18B C18 H18C . . 109.5 ?
C7 O1 C9 . . 114.8(2) ?
C11 O2 C10 . . 114.8(2) ?
C12 O3 C18 . . 117.6(3) ?
C2 O4 C1 . . 117.4(2) ?

loop_
_geom_bond_atom_site_label_1
_geom_bond_atom_site_label_2
_geom_bond_site_symmetry_2
_geom_bond_distance
_geom_bond_publ_flag
C1 O4 . 1.430(3) ?
C1 H1A . 0.9600 ?
C1 H1B . 0.9600 ?
C1 H1C . 0.9600 ?
C2 O4 . 1.368(4) ?
C2 C3 . 1.376(4) ?
C2 C7 . 1.413(4) ?
C3 C4 . 1.378(4) ?
C3 H3 . 0.9300 ?
C4 C5 . 1.369(4) ?
C4 H4 . 0.9300 ?
C5 C6 . 1.396(4) ?
C5 H5 . 0.9300 ?
C6 C7 . 1.383(4) ?
C6 C8 . 1.479(4) ?
C7 O1 . 1.378(3) ?
C8 O5 . 1.210(4) ?
C8 H8 . 0.9300 ?
C9 O1 . 1.449(3) ?
C9 C10 . 1.489(4) ?
C9 H9A . 0.9700 ?
C9 H9B . 0.9700 ?
C10 O2 . 1.447(3) ?
C10 H10A . 0.9700 ?
C10 H10B . 0.9700 ?
C11 O2 . 1.373(3) ?
C11 C16 . 1.385(4) ?
C11 C12 . 1.402(4) ?
C12 O3 . 1.366(4) ?
C12 C13 . 1.385(4) ?
C13 C14 . 1.384(5) ?
C13 H13 . 0.9300 ?
C14 C15 . 1.343(5) ?
C14 H14 . 0.9300 ?
C15 C16 . 1.412(4) ?
C15 H15 . 0.9300 ?
C16 C17 . 1.464(5) ?
C17 O6 . 1.209(4) ?
C17 H17 . 0.9300 ?
C18 O3 . 1.431(3) ?
C18 H18A . 0.9600 ?
C18 H18B . 0.9600 ?
C18 H18C . 0.9600 ?

loop_
_cod_related_entry_id
_cod_related_entry_database
_cod_related_entry_code
1 ChemSpider 15643205
